data_7700300
loop_
_publ_author_name
'Conejo-Rodr\'iguez, Ver\'onica'
'Pe\~nas-Defrutos, Marconi N'
'Espinet, Pablo'

_publ_section_title
;
 4-Pyridylisocyanide gold(i) and gold(i)-plus-silver(i) luminescent and
 mechanochromic materials: the silver role.
;
_journal_issue 28
_journal_name_full 'Dalton transactions (Cambridge, England : 2003)'
_journal_page_first 10412
_journal_page_last 10416
_journal_paper_doi 10.1039/c9dt01618j
_journal_volume 48
_journal_year 2019
_chemical_formula_moiety 'C48 H16 Ag2 Au4 Cl8 F12 N8, 2(B F4), C3 H6 O'
_chemical_formula_sum 'C51 H22 Ag2 Au4 B2 Cl8 F20 N8 O'
_chemical_formula_weight 2451.59
_space_group_crystal_system orthorhombic
_space_group_IT_number 60
_space_group_name_Hall '-P 2n 2ab'
_space_group_name_H-M_alt 'P b c n'
_symmetry_space_group_name_Hall '-P 2n 2ab'
_symmetry_space_group_name_H-M 'P b c n'
_atom_sites_solution_hydrogens geom
_atom_sites_solution_primary iterative
_audit_creation_date 2019-05-14
_audit_creation_method
;
Olex2 1.2
(compiled 2018.05.29 svn.r3508 for OlexSys, GUI svn.r5506)
;
_audit_update_record
;
2019-05-16 deposited with the CCDC.    2019-06-19 downloaded from the CCDC.
;
_cell_angle_alpha 90
_cell_angle_beta 90
_cell_angle_gamma 90
_cell_formula_units_Z 4
_cell_length_a 26.9355(9)
_cell_length_b 13.2083(5)
_cell_length_c 18.8465(6)
_cell_measurement_reflns_used 4534
_cell_measurement_temperature 294
_cell_measurement_theta_max 26.5920
_cell_measurement_theta_min 3.6550
_cell_volume 6705.1(4)
_computing_cell_refinement 'CrysAlisPro 1.171.38.41 (Rigaku OD, 2015)'
_computing_data_collection 'CrysAlisPro 1.171.38.41 (Rigaku OD, 2015)'
_computing_data_reduction 'CrysAlisPro 1.171.38.41 (Rigaku OD, 2015)'
_computing_molecular_graphics 'Olex2 (Dolomanov et al., 2009)'
_computing_publication_material 'Olex2 (Dolomanov et al., 2009)'
_computing_structure_refinement 'ShelXL (Sheldrick, 2015)'
_computing_structure_solution 'olex2.solve (Bourhis et al., 2015)'
_diffrn_ambient_temperature 294
_diffrn_detector 'CCD plate'
_diffrn_detector_area_resol_mean 10.4757
_diffrn_detector_type Atlas
_diffrn_measured_fraction_theta_full 0.993
_diffrn_measured_fraction_theta_max 0.821
_diffrn_measurement_details
;
List of Runs (angles in degrees, time in seconds):

  # Type    Start    End  Width  t~exp~   \w     \q     \k     \f   Frames
#--------------------------------------------------------------------------
  1  \w     12.00  38.00   1.00   58.98    --  -10.64-113.00 132.00   26
  2  \w    -56.00  37.00   1.00   58.98    --   12.20 -77.00 150.00   93
;
_diffrn_measurement_device 'four-circle diffractometer'
_diffrn_measurement_device_type 'SuperNova, Dual, Cu at zero, Atlas'
_diffrn_measurement_method '\w scans'
_diffrn_orient_matrix_type 'CrysAlisPro convention (1999,Acta A55,543-557)'
_diffrn_orient_matrix_UB_11 0.0001195000
_diffrn_orient_matrix_UB_12 -0.0097500000
_diffrn_orient_matrix_UB_13 0.0370056000
_diffrn_orient_matrix_UB_21 0.0259102000
_diffrn_orient_matrix_UB_22 -0.0093962000
_diffrn_orient_matrix_UB_23 -0.0013902000
_diffrn_orient_matrix_UB_31 0.0047037000
_diffrn_orient_matrix_UB_32 0.0519727000
_diffrn_orient_matrix_UB_33 0.0066837000
_diffrn_radiation_monochromator mirror
_diffrn_radiation_probe x-ray
_diffrn_radiation_type MoK\a
_diffrn_radiation_wavelength 0.71073
_diffrn_reflns_av_R_equivalents 0.0313
_diffrn_reflns_av_unetI/netI 0.0431
_diffrn_reflns_Laue_measured_fraction_full 0.993
_diffrn_reflns_Laue_measured_fraction_max 0.821
_diffrn_reflns_limit_h_max 37
_diffrn_reflns_limit_h_min -20
_diffrn_reflns_limit_k_max 15
_diffrn_reflns_limit_k_min -16
_diffrn_reflns_limit_l_max 19
_diffrn_reflns_limit_l_min -24
_diffrn_reflns_number 20339
_diffrn_reflns_point_group_measured_fraction_full 0.993
_diffrn_reflns_point_group_measured_fraction_max 0.821
_diffrn_reflns_theta_full 25.242
_diffrn_reflns_theta_max 29.750
_diffrn_reflns_theta_min 3.355
_diffrn_source 'micro-focus sealed X-ray tube'
_diffrn_source_type 'SuperNova (Mo) X-ray Source'
_exptl_absorpt_coefficient_mu 9.711
_exptl_absorpt_correction_T_max 0.442
_exptl_absorpt_correction_T_min 0.270
_exptl_absorpt_correction_type gaussian
_exptl_absorpt_process_details
;
CrysAlisPro 1.171.38.41 (Rigaku Oxford Diffraction, 2015)
Numerical absorption correction based on gaussian integration over
            a multifaceted crystal model
Empirical absorption correction using spherical harmonics,
 implemented in SCALE3 ABSPACK scaling algorithm.
;
_exptl_crystal_colour orange
_exptl_crystal_colour_primary orange
_exptl_crystal_density_diffrn 2.429
_exptl_crystal_description prism
_exptl_crystal_F_000 4512
_exptl_crystal_size_max 0.248
_exptl_crystal_size_mid 0.154
_exptl_crystal_size_min 0.093
_refine_diff_density_max 1.060
_refine_diff_density_min -1.016
_refine_diff_density_rms 0.121
_refine_ls_extinction_method none
_refine_ls_goodness_of_fit_ref 1.010
_refine_ls_hydrogen_treatment constr
_refine_ls_matrix_type full
_refine_ls_number_parameters 435
_refine_ls_number_reflns 7851
_refine_ls_number_restraints 0
_refine_ls_restrained_S_all 1.010
_refine_ls_R_factor_all 0.1129
_refine_ls_R_factor_gt 0.0520
_refine_ls_shift/su_max 0.001
_refine_ls_shift/su_mean 0.000
_refine_ls_structure_factor_coef Fsqd
_refine_ls_weighting_details 'w=1/[\s^2^(Fo^2^)+(0.0349P)^2^+28.8960P] where P=(Fo^2^+2Fc^2^)/3'
_refine_ls_weighting_scheme calc
_refine_ls_wR_factor_gt 0.1011
_refine_ls_wR_factor_ref 0.1289
_reflns_Friedel_coverage 0.000
_reflns_number_gt 4272
_reflns_number_total 7851
_reflns_threshold_expression 'I > 2\s(I)'
_cod_data_source_file c9dt01618j2.cif
_cod_data_source_block 4
_cod_depositor_comments 'Adding full bibliography for 7700298--7700301.cif.'
_cod_database_code 7700300
_shelx_shelxl_version_number 2014/7
_chemical_oxdiff_formula 'C24 H8 Ag Au2 B Cl4 F10 N4'
_chemical_oxdiff_usercomment orange
_shelx_space_group_comment
;
The symmetry employed for this shelxl refinement is uniquely defined
by the following loop, which should always be used as a source of
symmetry information in preference to the above space-group names.
They are only intended as comments.
;
_reflns_odcompleteness_completeness 98.65
_reflns_odcompleteness_iscentric 1
_reflns_odcompleteness_theta 26.32
_olex2_refinement_description
;
1. Fixed Uiso
 At 1.2 times of:
  All C(H) groups
 At 1.5 times of:
  All C(H,H,H) groups
2.a Aromatic/amide H refined with riding coordinates:
 C3B(H3B), C4B(H4B), C3A(H3A), C7B(H7B), C6A(H6A), C6B(H6B), C7A(H7A), C4A(H4A)
2.b Idealised Me refined as rotating group:
 C22(H22A,H22B,H22C)
;
_olex2_submission_special_instructions 'No special instructions were received'
_oxdiff_exptl_absorpt_empirical_details
;
Empirical correction (ABSPACK) includes:
- Absorption correction using spherical harmonics
- Frame scaling
;
_oxdiff_exptl_absorpt_empirical_full_max 1.129
_oxdiff_exptl_absorpt_empirical_full_min 0.857

loop_
_space_group_symop_operation_xyz
'x, y, z'
'-x+1/2, -y+1/2, z+1/2'
'-x, y, -z+1/2'
'x+1/2, -y+1/2, -z'
'-x, -y, -z'
'x-1/2, y-1/2, -z-1/2'
'x, -y, z-1/2'
'-x-1/2, y-1/2, z'

loop_
_atom_site_label
_atom_site_type_symbol
_atom_site_fract_x
_atom_site_fract_y
_atom_site_fract_z
_atom_site_U_iso_or_equiv
_atom_site_adp_type
_atom_site_occupancy
_atom_site_site_symmetry_order
_atom_site_calc_flag
_atom_site_refinement_flags_posn
_atom_site_refinement_flags_adp
_atom_site_refinement_flags_occupancy
Au1A Au 0.25009(2) 0.65233(3) 0.16134(2) 0.06660(14) Uani 1 1 d . . .
Au1B Au 0.75330(2) 0.61044(3) 0.84399(2) 0.06710(14) Uani 1 1 d . . .
Ag1 Ag 0.50816(3) 0.63936(7) 0.49351(4) 0.0885(3) Uani 1 1 d . . .
Cl3A Cl 0.04351(12) 0.6695(3) 0.0951(2) 0.1244(12) Uani 1 1 d . . .
Cl3B Cl 0.78972(16) 0.6386(2) 1.14001(15) 0.1127(12) Uani 1 1 d . . .
Cl5B Cl 0.94676(11) 0.6175(3) 0.9645(2) 0.1179(12) Uani 1 1 d . . .
Cl5A Cl 0.17368(17) 0.6182(2) -0.11715(15) 0.1229(14) Uani 1 1 d . . .
F12A F 0.1332(2) 0.6754(5) 0.1819(3) 0.0931(18) Uani 1 1 d . . .
F16B F 0.8706(2) 0.6101(5) 0.8556(3) 0.0914(18) Uani 1 1 d . . .
N1A N 0.3364(3) 0.6557(6) 0.2696(4) 0.071(2) Uani 1 1 d . . .
F14B F 0.8946(3) 0.6311(5) 1.1003(3) 0.113(2) Uani 1 1 d . . .
F12B F 0.7339(2) 0.6227(5) 1.0085(3) 0.0928(18) Uani 1 1 d . . .
N1B N 0.6792(3) 0.6193(6) 0.7195(4) 0.072(2) Uani 1 1 d . . .
C2B C 0.6406(4) 0.6266(7) 0.6690(5) 0.062(2) Uani 1 1 d . . .
C1A C 0.3050(4) 0.6538(7) 0.2281(5) 0.070(3) Uani 1 1 d . . .
F16A F 0.2457(3) 0.6314(5) -0.0035(3) 0.098(2) Uani 1 1 d . . .
C2A C 0.3755(3) 0.6533(7) 0.3183(5) 0.057(2) Uani 1 1 d . . .
C3B C 0.5935(4) 0.6316(8) 0.6902(5) 0.083(3) Uani 1 1 d . . .
H3B H 0.5853 0.6319 0.7381 0.100 Uiso 1 1 calc R . .
C11A C 0.1917(4) 0.6514(6) 0.0918(5) 0.061(2) Uani 1 1 d . . .
F3 F 0.5820(4) 0.6142(8) 0.3799(4) 0.145(3) Uani 1 1 d . . .
N5A N 0.4492(3) 0.6461(6) 0.4182(4) 0.068(2) Uani 1 1 d . . .
C1B C 0.7067(4) 0.6121(8) 0.7644(5) 0.075(3) Uani 1 1 d . . .
F14A F 0.0759(3) 0.6343(5) -0.0501(4) 0.122(3) Uani 1 1 d . . .
C4B C 0.5572(4) 0.6361(9) 0.6384(5) 0.086(3) Uani 1 1 d . . .
H4B H 0.5242 0.6400 0.6526 0.104 Uiso 1 1 calc R . .
C3A C 0.3642(4) 0.6308(6) 0.3875(5) 0.063(2) Uani 1 1 d . . .
H3A H 0.3316 0.6184 0.4013 0.075 Uiso 1 1 calc R . .
N5B N 0.5673(3) 0.6352(6) 0.5694(4) 0.068(2) Uani 1 1 d . . .
C7B C 0.6530(4) 0.6258(7) 0.5979(5) 0.068(3) Uani 1 1 d . . .
H7B H 0.6858 0.6224 0.5831 0.081 Uiso 1 1 calc R . .
C12A C 0.1434(4) 0.6600(7) 0.1130(5) 0.067(3) Uani 1 1 d . . .
F4 F 0.5581(4) 0.4730(7) 0.4224(5) 0.170(4) Uani 1 1 d . . .
C13A C 0.1036(4) 0.6571(7) 0.0660(6) 0.075(3) Uani 1 1 d . . .
C11B C 0.8002(4) 0.6160(7) 0.9279(5) 0.063(2) Uani 1 1 d . . .
C6A C 0.4585(4) 0.6698(8) 0.3509(5) 0.079(3) Uani 1 1 d . . .
H6A H 0.4912 0.6835 0.3381 0.095 Uiso 1 1 calc R . .
C6B C 0.6146(4) 0.6303(7) 0.5501(5) 0.072(3) Uani 1 1 d . . .
H6B H 0.6221 0.6299 0.5020 0.086 Uiso 1 1 calc R . .
C16A C 0.1987(4) 0.6381(7) 0.0216(5) 0.069(3) Uani 1 1 d . . .
C12B C 0.7837(4) 0.6229(6) 0.9978(5) 0.064(2) Uani 1 1 d . . .
C14B C 0.8636(5) 0.6257(7) 1.0443(6) 0.077(3) Uani 1 1 d . . .
C7A C 0.4227(4) 0.6753(8) 0.2992(5) 0.074(3) Uani 1 1 d . . .
H7A H 0.4306 0.6935 0.2528 0.089 Uiso 1 1 calc R . .
C4A C 0.4025(4) 0.6271(7) 0.4358(5) 0.069(3) Uani 1 1 d . . .
H4A H 0.3953 0.6105 0.4826 0.083 Uiso 1 1 calc R . .
F2 F 0.5531(7) 0.4989(8) 0.3134(5) 0.271(9) Uani 1 1 d . . .
C16B C 0.8508(4) 0.6155(6) 0.9211(5) 0.064(2) Uani 1 1 d . . .
C13B C 0.8132(5) 0.6267(7) 1.0554(5) 0.074(3) Uani 1 1 d . . .
C14A C 0.1136(5) 0.6416(7) -0.0030(6) 0.079(3) Uani 1 1 d . . .
C15B C 0.8834(4) 0.6200(7) 0.9769(6) 0.072(3) Uani 1 1 d . . .
C15A C 0.1611(5) 0.6347(7) -0.0289(5) 0.076(3) Uani 1 1 d . . .
F1 F 0.6220(5) 0.4788(11) 0.3580(13) 0.343(13) Uani 1 1 d . . .
B1 B 0.5801(8) 0.5021(18) 0.3687(7) 0.128(7) Uani 1 1 d . . .
O23 O 0.5000 0.8458(13) 0.2500 0.171(7) Uani 1 2 d S T P
C21 C 0.5000 0.9368(16) 0.2500 0.105(6) Uani 1 2 d S T P
C22 C 0.5424(6) 0.9922(12) 0.2220(8) 0.153(6) Uani 1 1 d . . .
H22A H 0.5669 0.9452 0.2052 0.229 Uiso 1 1 calc GR . .
H22B H 0.5565 1.0335 0.2587 0.229 Uiso 1 1 calc GR . .
H22C H 0.5317 1.0346 0.1835 0.229 Uiso 1 1 calc GR . .

loop_
_atom_site_aniso_label
_atom_site_aniso_U_11
_atom_site_aniso_U_22
_atom_site_aniso_U_33
_atom_site_aniso_U_23
_atom_site_aniso_U_13
_atom_site_aniso_U_12
Au1A 0.0548(2) 0.0729(3) 0.0722(3) 0.00131(18) -0.01645(19) 0.00483(17)
Au1B 0.0572(2) 0.0713(3) 0.0728(3) 0.00729(19) -0.01846(19) -0.00336(19)
Ag1 0.0796(6) 0.1119(7) 0.0742(5) -0.0011(5) -0.0325(5) 0.0017(5)
Cl3A 0.0574(18) 0.153(3) 0.163(3) 0.024(3) -0.021(2) 0.0015(19)
Cl3B 0.175(4) 0.093(2) 0.0709(16) -0.0082(15) 0.011(2) -0.003(2)
Cl5B 0.0560(17) 0.131(3) 0.167(3) -0.030(2) -0.0302(19) 0.0049(17)
Cl5A 0.215(5) 0.084(2) 0.0696(17) -0.0011(14) -0.021(2) 0.032(2)
F12A 0.072(4) 0.122(5) 0.085(4) 0.001(4) 0.000(3) 0.009(4)
F16B 0.067(4) 0.118(5) 0.089(4) -0.014(4) 0.000(3) -0.001(3)
N1A 0.060(5) 0.073(6) 0.079(5) -0.007(4) -0.014(5) 0.010(4)
F14B 0.130(6) 0.106(5) 0.102(5) -0.010(4) -0.068(4) 0.008(4)
F12B 0.073(4) 0.101(5) 0.104(4) 0.008(4) 0.014(4) -0.008(3)
N1B 0.067(5) 0.069(5) 0.080(5) 0.011(4) -0.029(5) -0.014(4)
C2B 0.055(6) 0.059(6) 0.074(6) 0.011(5) -0.021(5) -0.013(4)
C1A 0.071(7) 0.065(6) 0.073(6) -0.005(5) -0.011(6) 0.004(5)
F16A 0.112(6) 0.093(5) 0.089(4) 0.019(3) 0.016(4) 0.019(4)
C2A 0.047(5) 0.063(6) 0.060(5) -0.010(4) -0.016(4) 0.011(4)
C3B 0.074(8) 0.115(9) 0.061(6) 0.015(6) -0.001(5) -0.008(6)
C11A 0.062(6) 0.048(5) 0.073(6) 0.005(4) -0.014(5) 0.000(4)
F3 0.169(9) 0.156(8) 0.109(6) -0.010(5) 0.007(6) -0.008(6)
N5A 0.065(5) 0.078(6) 0.060(5) -0.003(4) -0.014(4) 0.004(4)
C1B 0.072(7) 0.070(7) 0.082(7) 0.002(5) -0.020(6) -0.009(6)
F14A 0.124(6) 0.116(5) 0.125(5) -0.001(4) -0.083(5) -0.008(4)
C4B 0.063(7) 0.128(10) 0.068(6) 0.013(6) -0.013(6) -0.012(6)
C3A 0.051(6) 0.055(6) 0.081(6) 0.000(5) -0.006(5) 0.006(4)
N5B 0.071(6) 0.073(5) 0.060(5) 0.003(4) -0.019(4) -0.008(4)
C7B 0.063(6) 0.068(6) 0.073(6) -0.003(5) -0.007(5) -0.009(5)
C12A 0.061(6) 0.068(7) 0.070(6) 0.000(5) -0.004(5) 0.004(5)
F4 0.204(11) 0.182(9) 0.124(7) 0.054(6) 0.017(7) -0.011(7)
C13A 0.058(6) 0.071(7) 0.094(8) 0.014(6) -0.020(6) 0.008(5)
C11B 0.059(6) 0.058(6) 0.072(6) -0.002(5) -0.013(5) 0.003(5)
C6A 0.054(6) 0.113(9) 0.069(6) 0.001(6) -0.004(5) -0.003(6)
C6B 0.078(8) 0.082(7) 0.057(5) -0.003(5) -0.008(5) 0.000(6)
C16A 0.067(7) 0.067(6) 0.074(7) 0.013(5) 0.001(6) 0.005(5)
C12B 0.067(6) 0.051(5) 0.073(6) -0.002(5) -0.014(5) 0.004(5)
C14B 0.107(10) 0.055(6) 0.071(7) -0.007(5) -0.041(7) 0.009(6)
C7A 0.063(6) 0.105(8) 0.055(5) 0.000(5) -0.004(5) 0.007(6)
C4A 0.073(7) 0.076(7) 0.058(5) -0.001(5) -0.006(5) 0.008(6)
F2 0.56(3) 0.165(9) 0.085(6) -0.022(6) -0.038(10) 0.056(13)
C16B 0.073(7) 0.050(6) 0.070(6) -0.013(5) -0.016(5) 0.001(5)
C13B 0.096(9) 0.053(6) 0.073(6) -0.003(5) -0.006(6) 0.001(6)
C14A 0.106(10) 0.048(6) 0.084(8) 0.007(5) -0.034(7) -0.005(6)
C15B 0.061(6) 0.058(6) 0.098(8) -0.012(5) -0.026(6) 0.013(5)
C15A 0.128(11) 0.046(6) 0.054(5) 0.005(4) -0.016(7) 0.012(6)
F1 0.101(9) 0.233(14) 0.69(4) -0.062(17) 0.138(16) 0.030(8)
B1 0.148(18) 0.21(2) 0.027(6) -0.005(9) -0.005(8) 0.046(16)
O23 0.174(17) 0.132(14) 0.209(17) 0.000 0.056(13) 0.000
C21 0.137(19) 0.087(13) 0.090(11) 0.000 0.010(12) 0.000
C22 0.135(15) 0.183(16) 0.140(13) 0.021(11) 0.048(11) -0.014(12)

loop_
_atom_type_symbol
_atom_type_description
_atom_type_scat_dispersion_real
_atom_type_scat_dispersion_imag
_atom_type_scat_source
C C 0.0033 0.0016 'International Tables Vol C Tables 4.2.6.8 and 6.1.1.4'
H H 0.0000 0.0000 'International Tables Vol C Tables 4.2.6.8 and 6.1.1.4'
Ag Ag -0.8971 1.1015 'International Tables Vol C Tables 4.2.6.8 and 6.1.1.4'
Au Au -2.0133 8.8022 'International Tables Vol C Tables 4.2.6.8 and 6.1.1.4'
B B 0.0013 0.0007 'International Tables Vol C Tables 4.2.6.8 and 6.1.1.4'
Cl Cl 0.1484 0.1585 'International Tables Vol C Tables 4.2.6.8 and 6.1.1.4'
F F 0.0171 0.0103 'International Tables Vol C Tables 4.2.6.8 and 6.1.1.4'
N N 0.0061 0.0033 'International Tables Vol C Tables 4.2.6.8 and 6.1.1.4'
O O 0.0106 0.0060 'International Tables Vol C Tables 4.2.6.8 and 6.1.1.4'

loop_
_exptl_crystal_face_index_h
_exptl_crystal_face_index_k
_exptl_crystal_face_index_l
_exptl_crystal_face_perp_dist
7 18 3 0.0805
-7 -18 -3 0.0545
-7 1 26 0.0981
7 -1 -26 0.0981
38 0 -2 0.0466
-38 0 2 0.0466
6 -15 15 0.0789

loop_
_geom_angle_atom_site_label_1
_geom_angle_atom_site_label_2
_geom_angle_atom_site_label_3
_geom_angle
_geom_angle_site_symmetry_1
_geom_angle_site_symmetry_3
C1A Au1A Au1B 89.4(3) . 4_466
C1A Au1A C11A 179.4(4) . .
C11A Au1A Au1B 90.4(2) . 4_466
C1B Au1B Au1A 86.9(3) . 4_566
C1B Au1B C11B 176.9(4) . .
C11B Au1B Au1A 90.3(2) . 4_566
N5A Ag1 N5B 179.1(3) . .
C1A N1A C2A 176.9(9) . .
C1B N1B C2B 173.5(11) . .
C3B C2B N1B 120.2(9) . .
C3B C2B C7B 121.3(9) . .
C7B C2B N1B 118.4(9) . .
N1A C1A Au1A 177.5(9) . .
C3A C2A N1A 117.5(9) . .
C7A C2A N1A 121.8(9) . .
C7A C2A C3A 120.7(8) . .
C2B C3B H3B 121.1 . .
C2B C3B C4B 117.7(10) . .
C4B C3B H3B 121.1 . .
C12A C11A Au1A 122.9(7) . .
C16A C11A Au1A 121.5(8) . .
C16A C11A C12A 115.6(9) . .
C6A N5A Ag1 120.3(7) . .
C4A N5A Ag1 122.2(6) . .
C4A N5A C6A 117.5(8) . .
N1B C1B Au1B 175.7(10) . .
C3B C4B H4B 118.4 . .
N5B C4B C3B 123.1(10) . .
N5B C4B H4B 118.4 . .
C2A C3A H3A 121.0 . .
C2A C3A C4A 118.0(9) . .
C4A C3A H3A 121.0 . .
C4B N5B Ag1 120.1(7) . .
C6B N5B Ag1 122.2(6) . .
C6B N5B C4B 117.7(9) . .
C2B C7B H7B 121.4 . .
C6B C7B C2B 117.1(10) . .
C6B C7B H7B 121.4 . .
F12A C12A C11A 119.4(9) . .
F12A C12A C13A 117.5(9) . .
C11A C12A C13A 123.1(10) . .
C12A C13A Cl3A 121.4(9) . .
C14A C13A Cl3A 120.9(9) . .
C14A C13A C12A 117.7(10) . .
C12B C11B Au1B 122.8(7) . .
C16B C11B Au1B 123.2(7) . .
C16B C11B C12B 114.0(9) . .
N5A C6A H6A 118.1 . .
N5A C6A C7A 123.9(10) . .
C7A C6A H6A 118.1 . .
N5B C6B C7B 123.1(9) . .
N5B C6B H6B 118.5 . .
C7B C6B H6B 118.5 . .
F16A C16A C15A 116.1(10) . .
C11A C16A F16A 118.8(9) . .
C11A C16A C15A 125.0(10) . .
F12B C12B C11B 117.0(8) . .
C13B C12B F12B 117.7(10) . .
C13B C12B C11B 125.2(10) . .
F14B C14B C13B 119.6(11) . .
F14B C14B C15B 118.9(12) . .
C13B C14B C15B 121.5(9) . .
C2A C7A C6A 117.3(9) . .
C2A C7A H7A 121.3 . .
C6A C7A H7A 121.3 . .
N5A C4A C3A 122.6(9) . .
N5A C4A H4A 118.7 . .
C3A C4A H4A 118.7 . .
F16B C16B C11B 118.7(8) . .
F16B C16B C15B 117.0(10) . .
C11B C16B C15B 124.3(10) . .
C12B C13B Cl3B 122.2(10) . .
C12B C13B C14B 117.4(10) . .
C14B C13B Cl3B 120.4(9) . .
F14A C14A C15A 117.5(11) . .
C13A C14A F14A 119.6(13) . .
C13A C14A C15A 122.9(10) . .
C14B C15B Cl5B 120.6(8) . .
C16B C15B Cl5B 121.8(9) . .
C16B C15B C14B 117.5(10) . .
C16A C15A Cl5A 121.7(10) . .
C14A C15A Cl5A 122.6(9) . .
C14A C15A C16A 115.7(9) . .
F4 B1 F3 102.1(13) . .
F4 B1 F2 113(2) . .
F2 B1 F3 99.7(14) . .
F1 B1 F3 104(2) . .
F1 B1 F4 121(2) . .
F1 B1 F2 113.3(17) . .
O23 C21 C22 120.2(10) . 3_655
O23 C21 C22 120.2(10) . .
C22 C21 C22 120(2) 3_655 .
C21 C22 H22A 109.5 . .
C21 C22 H22B 109.5 . .
C21 C22 H22C 109.5 . .
H22A C22 H22B 109.5 . .
H22A C22 H22C 109.5 . .
H22B C22 H22C 109.5 . .

loop_
_geom_bond_atom_site_label_1
_geom_bond_atom_site_label_2
_geom_bond_distance
_geom_bond_site_symmetry_2
Au1A Au1B 3.1362(5) 4_466
Au1A C1A 1.942(10) .
Au1A C11A 2.047(9) .
Au1B Au1A 3.1363(5) 4_566
Au1B C1B 1.956(10) .
Au1B C11B 2.025(9) .
Ag1 N5A 2.132(7) .
Ag1 N5B 2.141(7) .
Cl3A C13A 1.716(11) .
Cl3B C13B 1.722(11) .
Cl5B C15B 1.724(11) .
Cl5A C15A 1.711(10) .
F12A C12A 1.343(10) .
F16B C16B 1.346(10) .
N1A C1A 1.154(11) .
N1A C2A 1.398(11) .
F14B C14B 1.348(11) .
F12B C12B 1.356(11) .
N1B C2B 1.412(11) .
N1B C1B 1.128(11) .
C2B C3B 1.332(13) .
C2B C7B 1.380(12) .
F16A C16A 1.352(11) .
C2A C3A 1.371(12) .
C2A C7A 1.353(13) .
C3B H3B 0.9300 .
C3B C4B 1.382(13) .
C11A C12A 1.366(13) .
C11A C16A 1.348(12) .
F3 B1 1.50(2) .
N5A C6A 1.331(11) .
N5A C4A 1.326(12) .
F14A C14A 1.352(12) .
C4B H4B 0.9300 .
C4B N5B 1.329(12) .
C3A H3A 0.9300 .
C3A C4A 1.377(13) .
N5B C6B 1.327(13) .
C7B H7B 0.9300 .
C7B C6B 1.372(13) .
C12A C13A 1.392(13) .
F4 B1 1.234(18) .
C13A C14A 1.344(15) .
C11B C12B 1.394(13) .
C11B C16B 1.370(13) .
C6A H6A 0.9300 .
C6A C7A 1.372(13) .
C6B H6B 0.9300 .
C16A C15A 1.391(14) .
C12B C13B 1.347(13) .
C14B C13B 1.372(15) .
C14B C15B 1.379(14) .
C7A H7A 0.9300 .
C4A H4A 0.9300 .
F2 B1 1.270(19) .
C16B C15B 1.372(12) .
C14A C15A 1.372(15) .
F1 B1 1.19(2) .
O23 C21 1.20(2) .
C21 C22 1.455(15) .
C21 C22 1.455(15) 3_655
C22 H22A 0.9600 .
C22 H22B 0.9600 .
C22 H22C 0.9600 .

loop_
_exptl_oxdiff_crystal_face_indexfrac_h
_exptl_oxdiff_crystal_face_indexfrac_k
_exptl_oxdiff_crystal_face_indexfrac_l
_exptl_oxdiff_crystal_face_x
_exptl_oxdiff_crystal_face_y
_exptl_oxdiff_crystal_face_z
7.0004 18.0000 3.0000 -0.0636 0.0081 0.9885
-7.0004 -18.0000 -3.0000 0.0636 -0.0081 -0.9885
-7.0000 1.0000 26.0000 0.9516 -0.2269 0.1928
7.0000 -1.0000 -26.0000 -0.9516 0.2269 -0.1928
38.0001 0.0000 -2.0000 -0.0695 0.9874 0.1654
-38.0001 -0.0000 2.0000 0.0695 -0.9874 -0.1654
5.9997 -15.0000 15.0000 0.7021 0.2755 -0.6511
